data_1515640
loop_
_publ_author_name
'Alkordi, Mohamed H.'
'Belof, Jonathan L.'
'Rivera, Edwin'
'Wojtas, Lukasz'
'Eddaoudi, Mohamed'

_publ_section_title
;
 Insight into the construction of metal--organic polyhedra: metal--organic
 cubes as a case study
;
_journal_issue 9
_journal_name_full 'Chemical Science'
_journal_page_first 1695
_journal_paper_doi 10.1039/c1sc00269d
_journal_volume 2
_journal_year 2011
_chemical_formula_sum 'C135 H175 Co8 N73 O56 S6'
_chemical_formula_weight 4380.28
_chemical_name_systematic
;
?
;
_space_group_IT_number 14
_symmetry_cell_setting monoclinic
_symmetry_space_group_name_Hall '-P 2yn'
_symmetry_space_group_name_H-M 'P 1 21/n 1'
_atom_sites_solution_hydrogens geom
_atom_sites_solution_primary direct
_atom_sites_solution_secondary difmap
_audit_creation_method SHELXL-97
_audit_update_record
;
2010-02-27 # Formatted by publCIF
;
_cell_angle_alpha 90.00
_cell_angle_beta 93.1820(10)
_cell_angle_gamma 90.00
_cell_formula_units_Z 2
_cell_length_a 20.3067(9)
_cell_length_b 18.7195(8)
_cell_length_c 24.9104(10)
_cell_measurement_temperature 100(2)
_cell_volume 9454.6(7)
_computing_structure_refinement 'SHELXL-97 (Sheldrick, 1997)'
_computing_structure_solution 'SHELXS-97 (Sheldrick, 1990)'
_diffrn_ambient_temperature 100(2)
_diffrn_measured_fraction_theta_full 0.821
_diffrn_measured_fraction_theta_max 0.821
_diffrn_radiation_monochromator graphite
_diffrn_radiation_source 'fine-focus sealed tube'
_diffrn_radiation_type CuK\a
_diffrn_radiation_wavelength 1.54178
_diffrn_reflns_av_R_equivalents 0.0586
_diffrn_reflns_av_sigmaI/netI 0.1034
_diffrn_reflns_limit_h_max 16
_diffrn_reflns_limit_h_min -16
_diffrn_reflns_limit_k_max 19
_diffrn_reflns_limit_k_min -15
_diffrn_reflns_limit_l_max 19
_diffrn_reflns_limit_l_min -25
_diffrn_reflns_number 31450
_diffrn_reflns_theta_full 53.42
_diffrn_reflns_theta_max 53.42
_diffrn_reflns_theta_min 3.21
_exptl_absorpt_coefficient_mu 6.831
_exptl_absorpt_correction_T_max 0.5483
_exptl_absorpt_correction_T_min 0.3420
_exptl_absorpt_correction_type multi-scan
_exptl_absorpt_process_details 'SADABS; (Sheldrick, 2003)'
_exptl_crystal_colour red
_exptl_crystal_density_diffrn 1.539
_exptl_crystal_density_method 'not measured'
_exptl_crystal_description block
_exptl_crystal_F_000 4512
_exptl_crystal_size_max 0.20
_exptl_crystal_size_mid 0.10
_exptl_crystal_size_min 0.10
_refine_diff_density_max 0.613
_refine_diff_density_min -0.381
_refine_diff_density_rms 0.085
_refine_ls_extinction_method none
_refine_ls_goodness_of_fit_ref 1.025
_refine_ls_hydrogen_treatment mixed
_refine_ls_matrix_type full
_refine_ls_number_parameters 1292
_refine_ls_number_reflns 9187
_refine_ls_number_restraints 38
_refine_ls_restrained_S_all 1.023
_refine_ls_R_factor_all 0.1367
_refine_ls_R_factor_gt 0.0737
_refine_ls_shift/su_max 0.001
_refine_ls_shift/su_mean 0.000
_refine_ls_structure_factor_coef Fsqd
_refine_ls_weighting_details 'calc w=1/[\s^2^(Fo^2^)+(0.1146P)^2^+22.3075P] where P=(Fo^2^+2Fc^2^)/3'
_refine_ls_weighting_scheme calc
_refine_ls_wR_factor_gt 0.1794
_refine_ls_wR_factor_ref 0.2098
_reflns_number_gt 5597
_reflns_number_total 9187
_reflns_threshold_expression >2sigma(I)
_cod_data_source_file c1sc00269d.txt
_cod_data_source_block 1b
_cod_depositor_comments
;
The following automatic conversions were performed:

'_symmetry_cell_setting' value 'Monoclinic' changed to 'monoclinic'
according to
/usr/data/users/saulius/automatic-downloads/retrospective/RSC/lib/dictionaries/cif_core.dic
dictionary named 'cif_core.dic' version 2.4.2 from 2011-04-26.

Automatic conversion script
Id: cif_fix_values 2281 2013-09-26 08:29:07Z andrius 
;
_cod_original_sg_symbol_H-M P2(1)/n
_cod_database_code 1515640

loop_
_symmetry_equiv_pos_as_xyz
'x, y, z'
'-x+1/2, y+1/2, -z+1/2'
'-x, -y, -z'
'x-1/2, -y-1/2, z-1/2'

loop_
_atom_site_label
_atom_site_type_symbol
_atom_site_fract_x
_atom_site_fract_y
_atom_site_fract_z
_atom_site_U_iso_or_equiv
_atom_site_adp_type
_atom_site_occupancy
_atom_site_symmetry_multiplicity
_atom_site_calc_flag
_atom_site_refinement_flags
_atom_site_disorder_assembly
_atom_site_disorder_group
Co1 Co 0.83991(7) 0.44273(7) 0.33845(6) 0.0344(5) Uani 1 1 d . . .
Co2 Co 0.89007(7) 0.67659(7) 0.62352(6) 0.0324(5) Uani 1 1 d . . .
Co3 Co 0.94365(7) 0.73111(7) 0.39685(5) 0.0300(5) Uani 1 1 d . . .
Co4 Co 0.78863(7) 0.38824(7) 0.56668(6) 0.0335(5) Uani 1 1 d . . .
S1 S 0.0884(3) 0.5829(3) 0.1510(2) 0.1193(16) Uani 1 1 d D . .
S2 S 0.90672(19) 0.1666(2) 0.07190(14) 0.0720(10) Uani 1 1 d . . .
S3 S 0.16207(16) 0.94008(15) 0.59371(11) 0.0458(8) Uani 1 1 d . . .
C1 C 0.8250(4) 0.4370(5) 0.4568(4) 0.031(3) Uani 1 1 d . . .
H1 H 0.8330 0.4860 0.4646 0.037 Uiso 1 1 calc R . .
C2 C 0.8132(5) 0.3359(5) 0.4132(4) 0.033(3) Uani 1 1 d . . .
C3 C 0.8021(5) 0.3232(5) 0.4668(4) 0.032(3) Uani 1 1 d . . .
C4 C 0.7818(5) 0.2663(6) 0.5038(4) 0.037(3) Uani 1 1 d . . .
C5 C 0.7618(6) 0.1429(6) 0.5268(5) 0.060(3) Uani 1 1 d . . .
H5A H 0.7849 0.0976 0.5196 0.072 Uiso 1 1 calc R A 3
H5B H 0.7138 0.1340 0.5216 0.072 Uiso 1 1 calc R A 3
C7 C 0.7462(5) 0.2381(5) 0.5909(4) 0.052(3) Uani 1 1 d . . .
H7A H 0.6976 0.2326 0.5878 0.062 Uiso 1 1 calc R B 3
H7B H 0.7583 0.2570 0.6273 0.062 Uiso 1 1 calc R B 3
C8 C 0.8079(5) 0.3007(6) 0.3600(4) 0.040(3) Uani 1 1 d . . .
C9 C 0.8134(5) 0.3165(5) 0.2652(4) 0.047(3) Uani 1 1 d . . .
H9A H 0.7718 0.3322 0.2461 0.056 Uiso 1 1 calc R . .
H9B H 0.8506 0.3360 0.2457 0.056 Uiso 1 1 calc R . .
C10 C 0.8166(10) 0.2388(8) 0.2654(5) 0.133(7) Uani 1 1 d . . .
H10A H 0.7977 0.2228 0.2300 0.160 Uiso 1 1 calc R . .
H10B H 0.8640 0.2261 0.2667 0.160 Uiso 1 1 calc R . .
C11 C 0.7890(7) 0.1985(6) 0.3022(5) 0.078(4) Uani 1 1 d . . .
H11A H 0.8101 0.1508 0.3032 0.094 Uiso 1 1 calc R . .
H11B H 0.7416 0.1920 0.2920 0.094 Uiso 1 1 calc R . .
C12 C 0.9137(5) 0.6816(5) 0.5066(4) 0.029(3) Uani 1 1 d . . .
H12 H 0.8903 0.6395 0.4962 0.035 Uiso 1 1 calc R . .
C13 C 0.9583(4) 0.7662(5) 0.5552(4) 0.028(2) Uani 1 1 d . . .
C14 C 0.9712(4) 0.7791(5) 0.5017(4) 0.026(2) Uani 1 1 d . . .
C15 C 0.9670(5) 0.7974(5) 0.6099(4) 0.032(3) Uani 1 1 d . . .
C16 C 0.9338(5) 0.7919(5) 0.7007(4) 0.046(3) Uani 1 1 d . . .
H16A H 0.9668 0.7643 0.7227 0.055 Uiso 1 1 calc R C 4
H16B H 0.8903 0.7856 0.7163 0.055 Uiso 1 1 calc R C 4
C18 C 1.0124(6) 0.8846(5) 0.6746(4) 0.047(3) Uani 1 1 d . . .
H18A H 1.0503 0.8622 0.6948 0.057 Uiso 1 1 calc R D 4
H18B H 1.0206 0.9367 0.6728 0.057 Uiso 1 1 calc R D 4
C19 C 0.9991(5) 0.8322(5) 0.4677(4) 0.029(3) Uani 1 1 d . . .
C20 C 1.0555(5) 0.9462(5) 0.4526(4) 0.050(3) Uani 1 1 d . . .
H20A H 1.1033 0.9401 0.4483 0.060 Uiso 1 1 calc R . .
H20B H 1.0485 0.9935 0.4692 0.060 Uiso 1 1 calc R . .
C21 C 1.0194(6) 0.9429(6) 0.3993(4) 0.057(3) Uani 1 1 d . . .
H21A H 1.0425 0.9734 0.3738 0.069 Uiso 1 1 calc R . .
H21B H 0.9746 0.9627 0.4024 0.069 Uiso 1 1 calc R . .
C22 C 1.0137(5) 0.8685(5) 0.3768(4) 0.042(3) Uani 1 1 d . . .
H22A H 0.9843 0.8688 0.3437 0.050 Uiso 1 1 calc R . .
H22B H 1.0577 0.8515 0.3672 0.050 Uiso 1 1 calc R . .
C23 C 0.9047(5) 0.7654(5) 0.2817(4) 0.041(3) Uani 1 1 d . . .
H23A H 0.8856 0.8102 0.2952 0.049 Uiso 1 1 calc R . .
H23B H 0.8686 0.7300 0.2768 0.049 Uiso 1 1 calc R . .
C24 C 0.9337(6) 0.7796(6) 0.2279(4) 0.060(3) Uani 1 1 d . . .
H24A H 0.8978 0.7935 0.2014 0.071 Uiso 1 1 calc R . .
H24B H 0.9650 0.8201 0.2317 0.071 Uiso 1 1 calc R . .
C25 C 0.9686(6) 0.7157(6) 0.2076(4) 0.068(4) Uani 1 1 d . . .
H25A H 0.9365 0.6778 0.1969 0.081 Uiso 1 1 calc R . .
H25B H 0.9934 0.7286 0.1758 0.081 Uiso 1 1 calc R . .
C26 C 1.0045(6) 0.7032(5) 0.3037(4) 0.036(3) Uani 1 1 d . . .
C27 C 1.0518(6) 0.6781(5) 0.3457(4) 0.033(3) Uani 1 1 d . . .
C28 C 1.0723(6) 0.6637(5) 0.4313(4) 0.028(3) Uani 1 1 d . . .
H28 H 1.0673 0.6640 0.4690 0.033 Uiso 1 1 calc R . .
C29 C 0.9726(7) 0.5977(5) 0.6952(4) 0.034(3) Uani 1 1 d . . .
C30 C 0.9119(6) 0.6083(5) 0.7224(4) 0.043(3) Uani 1 1 d . . .
C31 C 0.8408(7) 0.5925(7) 0.7978(5) 0.080(4) Uani 1 1 d . . .
H31A H 0.8511 0.5964 0.8370 0.096 Uiso 1 1 calc R . .
H31B H 0.8102 0.5519 0.7913 0.096 Uiso 1 1 calc R . .
C32 C 0.8102(6) 0.6585(7) 0.7777(5) 0.084(4) Uani 1 1 d . . .
H32A H 0.8365 0.6996 0.7919 0.100 Uiso 1 1 calc R . .
H32B H 0.7656 0.6624 0.7917 0.100 Uiso 1 1 calc R . .
C33 C 0.8042(5) 0.6632(5) 0.7178(4) 0.040(3) Uani 1 1 d . . .
H33A H 0.7713 0.6279 0.7036 0.048 Uiso 1 1 calc R . .
H33B H 0.7884 0.7114 0.7069 0.048 Uiso 1 1 calc R . .
C34 C 0.7631(6) 0.6759(6) 0.5757(4) 0.039(3) Uani 1 1 d . . .
C35 C 0.6847(8) 0.7713(7) 0.5548(5) 0.075(4) Uani 1 1 d . . .
H35A H 0.6610 0.7845 0.5204 0.090 Uiso 1 1 calc R E 1
H35B H 0.6537 0.7769 0.5838 0.090 Uiso 1 1 calc R E 1
C38 C 0.7895(6) 0.7941(5) 0.6050(4) 0.045(3) Uani 1 1 d . . .
H38A H 0.8292 0.8224 0.5977 0.053 Uiso 1 1 calc R F 1
H38B H 0.7762 0.8062 0.6415 0.053 Uiso 1 1 calc R F 1
C39 C 0.6929(5) 0.4350(5) 0.3191(4) 0.048(3) Uani 1 1 d . . .
H39A H 0.6962 0.3898 0.3398 0.057 Uiso 1 1 calc R . .
H39B H 0.6921 0.4229 0.2804 0.057 Uiso 1 1 calc R . .
C40 C 0.6297(6) 0.4725(6) 0.3310(5) 0.069(4) Uani 1 1 d . . .
H40A H 0.5918 0.4458 0.3143 0.083 Uiso 1 1 calc R . .
H40B H 0.6250 0.4736 0.3703 0.083 Uiso 1 1 calc R . .
C41 C 0.6293(5) 0.5472(5) 0.3096(4) 0.053(3) Uani 1 1 d . . .
H41A H 0.6298 0.5464 0.2699 0.064 Uiso 1 1 calc R . .
H41B H 0.5889 0.5723 0.3197 0.064 Uiso 1 1 calc R . .
C42 C 0.7438(6) 0.5472(6) 0.3433(4) 0.031(3) Uani 1 1 d . . .
C43 C 0.8067(7) 0.7231(5) 0.3870(3) 0.028(3) Uani 1 1 d . . .
C44 C 0.7213(5) 0.8148(5) 0.3934(4) 0.047(3) Uani 1 1 d . . .
H44A H 0.7118 0.8238 0.4314 0.056 Uiso 1 1 calc R . .
H44B H 0.6803 0.8231 0.3709 0.056 Uiso 1 1 calc R . .
C45 C 0.7743(5) 0.8646(5) 0.3767(4) 0.040(3) Uani 1 1 d . . .
H45A H 0.7633 0.9141 0.3872 0.048 Uiso 1 1 calc R . .
H45B H 0.7765 0.8633 0.3371 0.048 Uiso 1 1 calc R . .
C46 C 0.8403(5) 0.8441(5) 0.4028(4) 0.032(3) Uani 1 1 d . . .
H46A H 0.8750 0.8747 0.3886 0.038 Uiso 1 1 calc R . .
H46B H 0.8399 0.8523 0.4421 0.038 Uiso 1 1 calc R . .
C47 C 0.8297(6) 0.6511(5) 0.3776(3) 0.025(2) Uani 1 1 d U . .
C48 C 0.8042(5) 0.5841(5) 0.3625(3) 0.028(3) Uani 1 1 d . . .
C49 C 0.9107(5) 0.5749(6) 0.3754(3) 0.028(3) Uani 1 1 d . . .
H49 H 0.9538 0.5551 0.3781 0.034 Uiso 1 1 calc R . .
C50 C 0.9210(7) 0.4621(5) 0.2539(4) 0.042(3) Uani 1 1 d . . .
C51 C 0.9642(6) 0.4298(5) 0.2963(4) 0.039(3) Uani 1 1 d . . .
C52 C 0.8998(9) 0.5113(8) 0.1644(5) 0.113(6) Uani 1 1 d . . .
H52A H 0.9224 0.5500 0.1456 0.135 Uiso 1 1 calc R . .
H52B H 0.8878 0.4736 0.1378 0.135 Uiso 1 1 calc R . .
C53 C 0.8429(8) 0.5383(12) 0.1851(7) 0.157(9) Uani 1 1 d . . .
H53A H 0.8095 0.5428 0.1548 0.189 Uiso 1 1 calc R . .
H53B H 0.8529 0.5873 0.1981 0.189 Uiso 1 1 calc R . .
C54 C 0.8129(5) 0.5021(5) 0.2266(4) 0.049(3) Uani 1 1 d . . .
H54A H 0.7840 0.4641 0.2107 0.059 Uiso 1 1 calc R . .
H54B H 0.7846 0.5361 0.2453 0.059 Uiso 1 1 calc R . .
C55 C 0.7609(6) 0.5343(6) 0.5599(4) 0.034(3) Uani 1 1 d . . .
C56 C 0.7847(6) 0.6012(5) 0.5733(4) 0.033(3) Uani 1 1 d . . .
C57 C 0.8614(5) 0.5234(6) 0.5947(3) 0.026(2) Uani 1 1 d . . .
H57 H 0.9023 0.5031 0.6073 0.031 Uiso 1 1 calc R . .
C58 C 0.6994(6) 0.4975(7) 0.5424(4) 0.043(3) Uani 1 1 d . . .
C59 C 0.6457(5) 0.3835(5) 0.5288(4) 0.046(3) Uani 1 1 d . . .
H59A H 0.6601 0.3458 0.5041 0.056 Uiso 1 1 calc R . .
H59B H 0.6285 0.3595 0.5606 0.056 Uiso 1 1 calc R . .
C60 C 0.5926(6) 0.4245(7) 0.5017(6) 0.098(5) Uani 1 1 d . . .
H60A H 0.5998 0.4238 0.4627 0.117 Uiso 1 1 calc R . .
H60B H 0.5508 0.3987 0.5068 0.117 Uiso 1 1 calc R . .
C61 C 0.5834(6) 0.4953(7) 0.5165(6) 0.084(4) Uani 1 1 d . . .
H61A H 0.5577 0.4965 0.5491 0.101 Uiso 1 1 calc R . .
H61B H 0.5573 0.5199 0.4874 0.101 Uiso 1 1 calc R . .
C62 C 0.7114(5) 0.4016(5) 0.6660(4) 0.046(3) Uani 1 1 d . . .
H62A H 0.6784 0.3635 0.6581 0.055 Uiso 1 1 calc R . .
H62B H 0.6943 0.4463 0.6492 0.055 Uiso 1 1 calc R . .
C64 C 0.7628(8) 0.3743(9) 0.7543(5) 0.104(6) Uani 1 1 d . . .
H64A H 0.7422 0.3284 0.7638 0.125 Uiso 1 1 calc R . .
H64B H 0.7733 0.4007 0.7881 0.125 Uiso 1 1 calc R . .
C65 C 0.8241(6) 0.3653(5) 0.6751(5) 0.037(3) Uani 1 1 d . . .
C66 C 0.8849(6) 0.3490(5) 0.6462(4) 0.034(3) Uani 1 1 d . . .
C67 C 0.9727(6) 0.3825(5) 0.3764(4) 0.027(3) Uani 1 1 d . . .
H67 H 0.9622 0.3672 0.4112 0.032 Uiso 1 1 calc R . .
C100 C 0.7332(15) 0.8134(13) 0.563(2) 0.080(15) Uani 0.58(5) 1 d P G 1
H10X H 0.7151 0.8600 0.5744 0.096 Uiso 0.58(5) 1 calc PR G 1
H10Y H 0.7534 0.8212 0.5286 0.096 Uiso 0.58(5) 1 calc PR G 1
C101 C 0.7201(15) 0.8079(13) 0.6053(16) 0.022(11) Uani 0.42(5) 1 d PU G 2
H10E H 0.7120 0.8601 0.6043 0.026 Uiso 0.42(5) 1 calc PR G 2
H10F H 0.7025 0.7886 0.6386 0.026 Uiso 0.42(5) 1 calc PR G 2
C102 C 0.7778(18) 0.1651(9) 0.5852(9) 0.057(11) Uani 0.57(3) 1 d P H 3
H10G H 0.7592 0.1304 0.6103 0.068 Uiso 0.57(3) 1 calc PR H 3
H10H H 0.8261 0.1680 0.5928 0.068 Uiso 0.57(3) 1 calc PR H 3
C103 C 0.7174(19) 0.1715(11) 0.5647(10) 0.033(11) Uani 0.43(3) 1 d P H 4
H10I H 0.7096 0.1353 0.5926 0.040 Uiso 0.43(3) 1 calc PR H 4
H10J H 0.6745 0.1830 0.5459 0.040 Uiso 0.43(3) 1 calc PR H 4
C104 C 0.9526(7) 0.8714(6) 0.7020(4) 0.071(4) Uani 1 1 d . I 4
H10C H 0.9161 0.8997 0.6848 0.085 Uiso 1 1 calc R I 4
H10D H 0.9589 0.8872 0.7399 0.085 Uiso 1 1 calc R I 4
C106 C 0.7199(8) 0.4116(12) 0.7243(6) 0.147(8) Uani 1 1 d . . .
H63A H 0.7309 0.4626 0.7304 0.176 Uiso 1 1 calc R . .
H63B H 0.6762 0.4037 0.7390 0.176 Uiso 1 1 calc R . .
H701 H 0.681(7) 0.665(7) 0.536(6) 0.176 Uiso 1 1 d D . .
H702 H 1.045(8) 0.894(9) 0.523(4) 0.176 Uiso 1 1 d D . .
H703 H 1.043(6) 0.863(9) 0.598(6) 0.176 Uiso 1 1 d D . .
H704 H 0.721(9) 0.703(9) 0.391(7) 0.176 Uiso 1 1 d . . .
H705 H 0.687(8) 0.619(7) 0.355(6) 0.176 Uiso 1 1 d D . .
N1 N 1.0260(4) 0.6851(4) 0.3954(3) 0.029(2) Uani 1 1 d . . .
N2 N 0.9542(4) 0.7385(4) 0.3214(3) 0.033(2) Uani 1 1 d . . .
N3 N 1.0138(5) 0.6909(5) 0.2513(4) 0.055(3) Uani 1 1 d D . .
N4 N 0.8600(5) 0.4697(4) 0.2663(3) 0.035(2) Uani 1 1 d . . .
N5 N 0.9458(5) 0.4810(6) 0.2070(4) 0.080(3) Uani 1 1 d . . .
N6 N 0.9306(4) 0.4166(4) 0.3418(3) 0.029(2) Uani 1 1 d . . .
N7 N 0.8972(4) 0.6439(4) 0.3847(3) 0.029(2) Uani 1 1 d . . .
N8 N 0.8567(5) 0.5376(4) 0.3619(3) 0.026(2) Uani 1 1 d . . .
N9 N 0.7512(4) 0.4793(4) 0.3331(3) 0.036(2) Uani 1 1 d . . .
N10 N 0.6877(5) 0.5843(4) 0.3323(3) 0.045(2) Uani 1 1 d D . .
N11 N 0.7431(5) 0.7397(4) 0.3872(3) 0.041(3) Uani 1 1 d . . .
N12 N 0.8556(4) 0.7693(4) 0.3928(3) 0.028(2) Uani 1 1 d . . .
N13 N 0.8271(3) 0.4081(4) 0.4080(3) 0.029(2) Uani 1 1 d . . .
N14 N 0.8101(3) 0.3874(4) 0.4939(3) 0.032(2) Uani 1 1 d . . .
N15 N 0.7660(4) 0.2905(4) 0.5505(4) 0.035(2) Uani 1 1 d . H .
N16 N 0.7812(4) 0.1973(4) 0.4879(3) 0.045(2) Uani 1 1 d . H .
N17 N 0.7962(5) 0.2309(5) 0.3555(3) 0.063(3) Uani 1 1 d . . .
N18 N 0.8165(4) 0.3446(4) 0.3203(3) 0.036(2) Uani 1 1 d . . .
N19 N 0.8483(4) 0.5930(4) 0.5950(3) 0.027(2) Uani 1 1 d . . .
N20 N 0.8102(4) 0.4858(4) 0.5746(3) 0.029(2) Uani 1 1 d . . .
N21 N 0.7030(4) 0.4268(5) 0.5464(3) 0.036(2) Uani 1 1 d . . .
N22 N 0.6453(5) 0.5340(5) 0.5274(4) 0.065(3) Uani 1 1 d U . .
N23 N 0.7053(5) 0.6966(4) 0.5523(4) 0.054(3) Uani 1 1 d D G .
N24 N 0.8052(4) 0.7177(4) 0.6025(3) 0.033(2) Uani 1 1 d . G .
N25 N 0.9216(4) 0.7037(4) 0.5569(3) 0.031(2) Uani 1 1 d . . .
N26 N 0.9419(4) 0.7247(4) 0.4719(3) 0.028(2) Uani 1 1 d . . .
N27 N 0.9307(4) 0.7650(4) 0.6453(3) 0.032(2) Uani 1 1 d . I .
N28 N 1.0059(4) 0.8547(4) 0.6197(3) 0.037(2) Uani 1 1 d D I .
N30 N 0.9870(4) 0.8202(4) 0.4167(3) 0.031(2) Uani 1 1 d . . .
N31 N 0.9697(5) 0.6269(4) 0.6441(3) 0.031(2) Uani 1 1 d . . .
N32 N 0.8677(5) 0.6493(4) 0.6946(3) 0.037(2) Uani 1 1 d . . .
N33 N 0.9012(5) 0.5804(5) 0.7702(4) 0.065(3) Uani 1 1 d . . .
N34 N 0.7734(5) 0.3822(4) 0.6427(3) 0.032(2) Uani 1 1 d . . .
N35 N 0.8244(5) 0.3593(5) 0.7283(4) 0.071(3) Uani 1 1 d . . .
N36 N 0.8739(4) 0.3581(4) 0.5912(3) 0.026(2) Uani 1 1 d . . .
N206 N 1.0319(4) 0.8898(4) 0.4876(3) 0.038(2) Uani 1 1 d D . .
O1 O 0.1353(4) 0.9953(3) 0.5587(3) 0.064(2) Uani 1 1 d . . .
O2 O 0.2328(4) 0.9290(4) 0.5866(3) 0.088(3) Uani 1 1 d . . .
O3 O 0.1509(4) 0.9550(4) 0.6496(3) 0.063(2) Uani 1 1 d . . .
O4 O 0.1282(3) 0.8713(3) 0.5774(2) 0.0452(19) Uani 1 1 d . . .
O5 O 0.9354(5) 0.2217(7) 0.0407(4) 0.145(5) Uani 1 1 d . . .
O6 O 0.9499(4) 0.1054(5) 0.0783(3) 0.115(4) Uani 1 1 d . . .
O7 O 0.8411(4) 0.1455(4) 0.0478(3) 0.061(2) Uani 1 1 d . . .
O8 O 0.8927(3) 0.1940(4) 0.1265(3) 0.064(2) Uani 1 1 d . . .
O10 O 0.0690(4) 0.5661(4) 0.2064(4) 0.090(3) Uani 1 1 d . . .
O11 O 0.1540(6) 0.5504(6) 0.1398(5) 0.160(5) Uani 1 1 d . . .
O12 O 0.0513(9) 0.5235(10) 0.1244(8) 0.183(8) Uani 0.67 1 d PDU . .
O13 O 0.1078(8) 0.6569(6) 0.1660(7) 0.140(7) Uani 0.67 1 d PDU . .
N600 N 0.5994(9) 0.2032(9) 0.4324(6) 0.052(5) Uiso 0.50 1 d P . .
O300 O 0.6499(7) 0.2907(8) 0.3932(5) 0.059(4) Uiso 0.50 1 d P . .
C600 C 0.5435(14) 0.2460(15) 0.4422(11) 0.106(10) Uiso 0.50 1 d P . .
H60C H 0.5419 0.2548 0.4809 0.160 Uiso 0.50 1 calc PR . .
H60D H 0.5033 0.2210 0.4292 0.160 Uiso 0.50 1 calc PR . .
H60E H 0.5467 0.2916 0.4232 0.160 Uiso 0.50 1 calc PR . .
C601 C 0.5958(12) 0.1337(12) 0.4507(9) 0.078(8) Uiso 0.50 1 d P . .
H60F H 0.5512 0.1152 0.4429 0.117 Uiso 0.50 1 calc PR . .
H60G H 0.6063 0.1326 0.4896 0.117 Uiso 0.50 1 calc PR . .
H60H H 0.6276 0.1041 0.4325 0.117 Uiso 0.50 1 calc PR . .
C701 C 0.6455(11) 0.2279(12) 0.4066(8) 0.059(6) Uiso 0.50 1 d P . .
H730 H 0.6792 0.1960 0.3968 0.070 Uiso 0.50 1 calc PR . .
O100 O 0.0773(12) 0.6263(13) 0.9382(11) 0.157(9) Uiso 0.50 1 d P . .
O101 O 0.0697(17) 0.6284(18) 0.9863(16) 0.111(12) Uiso 0.27 1 d P . .
O102 O 0.1061(4) 0.0646(4) 0.7047(3) 0.049(2) Uiso 0.75 1 d P . .
O103 O 0.2085(6) 0.0190(6) 0.3682(4) 0.122(4) Uiso 1 1 d . . .
O104 O 0.242(3) 0.002(3) 0.384(2) 0.023(16) Uiso 0.10 1 d P . .
O109 O 0.0766(6) 0.2101(7) 0.1709(6) 0.120(4) Uiso 0.80 1 d P . .
O110 O 0.074(2) 0.234(3) 0.127(2) 0.185(18) Uiso 0.30 1 d P . .
O111 O 0.0655(7) 0.2665(8) 0.0733(6) 0.124(5) Uiso 0.70 1 d P . .
O112 O 0.3530(19) -0.031(2) 0.4405(16) 0.155(14) Uiso 0.30 1 d P . .
O113 O 0.3507(15) 0.0337(16) 0.4827(12) 0.103(10) Uiso 0.30 1 d P . .
O114 O 0.3055(8) 0.0334(9) 0.5290(7) 0.160(6) Uiso 0.75 1 d P . .
O115 O 0.2845(10) 0.5513(9) 0.0195(7) 0.084(7) Uiso 0.50 1 d P . .
O116 O 0.3187(9) 0.5629(9) 0.0279(7) 0.069(6) Uiso 0.50 1 d P . .
O119 O 0.9622(6) 0.9322(7) 0.8414(4) 0.084(4) Uiso 0.75 1 d P . .
O120 O 0.9508(14) 0.8843(17) 0.8435(11) 0.153(11) Uiso 0.45 1 d P . .
O121 O 0.9830(8) 0.6048(9) 0.8904(7) 0.170(6) Uiso 0.75 1 d P . .
O122 O 0.9611(5) 0.2944(5) 0.1880(4) 0.114(3) Uiso 1 1 d . . .
O500 O 0.091(3) 0.919(3) 0.150(2) 0.20(2) Uiso 0.30 1 d P . .
O501 O 0.1217(13) 0.8164(15) 0.2095(13) 0.134(9) Uiso 0.50 1 d P . .
O502 O 0.0117(7) 0.9671(8) 0.2447(6) 0.046(4) Uiso 0.50 1 d P . .
O503 O 0.0988(16) 0.8928(18) 0.2032(13) 0.072(9) Uiso 0.25 1 d P . .
O504 O 0.1357(9) 0.9363(9) 0.3012(9) 0.097(6) Uiso 0.60 1 d P . .
O505 O 0.166(3) 0.897(3) 0.326(2) 0.109(16) Uiso 0.20 1 d P . .
O506 O 0.1083(10) 0.8580(13) 0.1612(9) 0.115(7) Uiso 0.50 1 d P . .
O507 O 0.0554(16) 0.8435(18) 0.1173(13) 0.218(13) Uiso 0.50 1 d P . .
O508 O 0.1734(15) 0.9311(14) 0.1908(12) 0.178(10) Uiso 0.50 1 d P . .
O509 O 0.058(4) 0.945(3) 0.261(3) 0.12(3) Uiso 0.20 1 d P . .
O510 O 0.1493(15) 0.8165(15) 0.2518(13) 0.232(12) Uiso 0.60 1 d P . .
O511 O 0.122(4) 0.786(5) 0.185(4) 0.08(3) Uiso 0.10 1 d P . .
O512 O 0.064(3) 0.958(3) 0.214(3) 0.29(3) Uiso 0.40 1 d P . .
O514 O 0.131(6) 0.932(6) 0.270(5) 0.26(6) Uiso 0.20 1 d P . .
O517 O 0.1348(19) 0.9213(15) 0.1599(12) 0.024(8) Uiso 0.20 1 d P . .
O518 O 0.027(4) 0.939(3) 0.268(2) 0.011(17) Uiso 0.10 1 d P . .
H706 H 1.046(3) 0.662(4) 0.250(3) 0.013 Uiso 1 1 d D . .
O14 O 0.0485(9) 0.6209(14) 0.1141(8) 0.189(11) Uani 0.67 1 d P . .

loop_
_atom_site_aniso_label
_atom_site_aniso_U_11
_atom_site_aniso_U_22
_atom_site_aniso_U_33
_atom_site_aniso_U_23
_atom_site_aniso_U_13
_atom_site_aniso_U_12
Co1 0.0403(13) 0.0261(10) 0.0356(10) -0.0028(7) -0.0082(8) 0.0014(8)
Co2 0.0400(12) 0.0259(10) 0.0314(10) -0.0024(7) 0.0021(8) 0.0036(8)
Co3 0.0328(12) 0.0241(9) 0.0329(10) -0.0010(7) -0.0007(8) 0.0013(8)
Co4 0.0312(12) 0.0277(10) 0.0419(11) -0.0017(8) 0.0043(8) -0.0015(8)
S1 0.141(5) 0.099(4) 0.123(4) 0.006(3) 0.051(4) 0.027(3)
S2 0.056(3) 0.094(3) 0.065(3) 0.006(2) -0.004(2) 0.009(2)
S3 0.046(3) 0.043(2) 0.048(2) -0.0136(15) -0.0040(16) -0.0015(16)
C1 0.030(7) 0.019(6) 0.044(7) 0.001(6) -0.002(5) 0.001(5)
C2 0.037(7) 0.021(7) 0.041(8) -0.006(6) -0.009(5) -0.006(5)
C3 0.038(7) 0.012(6) 0.046(7) 0.001(6) 0.003(6) 0.003(5)
C4 0.029(7) 0.034(8) 0.046(8) 0.000(7) 0.002(6) -0.002(5)
C5 0.067(9) 0.035(8) 0.080(10) 0.008(7) 0.033(8) 0.006(7)
C7 0.062(9) 0.037(8) 0.056(8) -0.002(6) 0.005(6) -0.018(7)
C8 0.041(8) 0.039(8) 0.040(7) -0.001(7) -0.006(6) 0.006(6)
C9 0.069(9) 0.030(8) 0.041(7) -0.007(5) -0.007(6) 0.005(6)
C10 0.30(2) 0.063(12) 0.035(9) -0.018(8) -0.002(11) -0.045(12)
C11 0.152(13) 0.038(8) 0.042(8) -0.001(7) -0.020(8) -0.010(8)
C12 0.036(7) 0.012(6) 0.039(7) -0.001(6) -0.008(6) 0.009(5)
C13 0.024(7) 0.022(6) 0.037(7) -0.007(5) 0.000(5) 0.006(5)
C14 0.025(7) 0.023(6) 0.029(6) 0.000(5) 0.001(5) 0.002(5)
C15 0.030(8) 0.028(7) 0.038(7) -0.004(6) -0.007(6) 0.007(6)
C16 0.066(9) 0.027(7) 0.044(7) -0.003(5) 0.008(6) 0.004(6)
C18 0.048(9) 0.053(8) 0.042(7) 0.001(6) 0.005(7) -0.006(6)
C19 0.033(7) 0.024(7) 0.031(7) 0.001(6) 0.001(5) -0.003(5)
C20 0.063(9) 0.036(7) 0.050(7) -0.006(6) -0.002(7) -0.012(6)
C21 0.070(9) 0.046(8) 0.055(8) 0.019(6) -0.003(7) -0.020(6)
C22 0.041(8) 0.038(7) 0.046(7) 0.000(6) -0.003(6) -0.008(5)
C23 0.049(8) 0.038(7) 0.034(7) 0.000(5) -0.007(6) 0.004(6)
C24 0.076(9) 0.057(8) 0.044(8) 0.003(6) -0.014(7) 0.027(7)
C25 0.081(10) 0.081(10) 0.041(7) 0.005(7) 0.004(7) 0.026(8)
C26 0.049(10) 0.032(7) 0.027(7) 0.009(5) -0.007(7) -0.010(6)
C27 0.024(9) 0.043(7) 0.033(7) 0.011(5) 0.011(6) -0.001(6)
C28 0.022(8) 0.030(6) 0.032(6) 0.004(5) 0.011(7) 0.005(5)
C29 0.043(10) 0.039(7) 0.020(7) -0.003(5) 0.004(7) 0.004(6)
C30 0.056(10) 0.038(7) 0.035(7) -0.012(6) 0.006(8) 0.006(7)
C31 0.094(12) 0.087(11) 0.063(9) 0.031(8) 0.035(9) 0.028(9)
C32 0.085(11) 0.104(12) 0.066(10) 0.026(8) 0.032(8) 0.013(9)
C33 0.045(9) 0.036(7) 0.040(7) 0.003(5) 0.008(6) 0.004(6)
C34 0.040(9) 0.036(8) 0.043(7) -0.002(6) 0.011(6) 0.002(7)
C35 0.103(13) 0.052(10) 0.067(9) -0.026(7) -0.027(8) 0.037(9)
C38 0.056(11) 0.040(8) 0.037(7) 0.001(5) 0.007(6) 0.006(6)
C39 0.040(9) 0.020(6) 0.080(8) -0.005(5) -0.024(6) 0.001(6)
C40 0.040(9) 0.045(9) 0.120(11) -0.016(8) -0.012(7) 0.004(7)
C41 0.048(9) 0.030(8) 0.079(9) 0.002(6) -0.016(7) 0.010(6)
C42 0.020(9) 0.033(8) 0.039(6) 0.007(5) -0.006(6) 0.006(7)
C43 0.027(9) 0.023(8) 0.031(6) 0.000(5) -0.008(5) -0.001(7)
C44 0.051(9) 0.035(8) 0.055(7) -0.006(6) -0.009(6) 0.014(7)
C45 0.049(9) 0.025(6) 0.045(7) -0.001(5) -0.003(6) -0.001(6)
C46 0.020(7) 0.031(7) 0.044(6) -0.002(5) -0.001(5) 0.000(5)
C47 0.033(9) 0.008(7) 0.034(6) -0.005(5) 0.001(5) -0.006(5)
C48 0.015(8) 0.032(7) 0.036(6) 0.006(5) -0.008(5) 0.007(7)
C49 0.032(9) 0.025(7) 0.027(6) 0.011(5) 0.000(5) 0.021(6)
C50 0.059(11) 0.035(7) 0.031(8) -0.010(6) -0.014(8) 0.020(7)
C51 0.045(10) 0.029(7) 0.044(8) -0.006(5) 0.006(7) 0.012(6)
C52 0.117(14) 0.179(16) 0.042(8) 0.029(9) 0.005(9) 0.096(12)
C53 0.072(13) 0.29(3) 0.111(14) 0.113(16) 0.016(11) 0.054(15)
C54 0.069(9) 0.046(7) 0.030(7) -0.005(6) -0.017(7) 0.008(6)
C55 0.010(9) 0.047(8) 0.043(7) -0.004(6) -0.004(6) 0.000(7)
C56 0.027(9) 0.030(8) 0.041(7) -0.008(5) 0.001(6) 0.002(6)
C57 0.015(8) 0.034(8) 0.030(6) 0.004(5) 0.002(5) 0.005(6)
C58 0.018(10) 0.054(9) 0.057(8) 0.002(6) -0.001(6) 0.015(8)
C59 0.026(8) 0.046(7) 0.068(8) -0.001(6) 0.003(6) -0.004(7)
C60 0.026(9) 0.066(11) 0.197(16) -0.002(10) -0.037(9) -0.002(8)
C61 0.032(10) 0.058(10) 0.159(14) 0.014(9) -0.024(8) 0.012(8)
C62 0.024(8) 0.044(7) 0.073(9) -0.002(6) 0.024(7) -0.005(6)
C64 0.078(13) 0.177(16) 0.061(10) 0.045(10) 0.032(10) 0.055(11)
C65 0.032(10) 0.028(6) 0.054(9) 0.005(6) 0.013(8) 0.000(5)
C66 0.036(10) 0.030(6) 0.038(8) 0.014(5) 0.011(7) -0.002(6)
C67 0.025(8) 0.027(6) 0.027(6) 0.004(5) -0.007(6) 0.004(5)
C100 0.08(2) 0.027(16) 0.13(4) -0.001(18) 0.00(2) 0.010(14)
C101 0.03(2) 0.022(15) 0.019(19) -0.002(12) 0.005(14) 0.013(12)
C102 0.08(3) 0.030(14) 0.057(17) 0.003(10) 0.005(16) 0.008(12)
C103 0.04(3) 0.013(14) 0.048(17) -0.005(12) -0.012(16) -0.004(12)
C104 0.111(13) 0.059(10) 0.042(7) -0.015(6) 0.004(8) -0.005(8)
C106 0.066(12) 0.33(3) 0.053(11) -0.003(13) 0.026(9) 0.059(15)
N1 0.024(6) 0.026(5) 0.038(6) 0.004(4) 0.003(5) 0.000(4)
N2 0.028(6) 0.032(5) 0.036(5) 0.000(4) -0.002(5) 0.008(4)
N3 0.050(8) 0.070(7) 0.047(7) 0.012(6) 0.003(6) 0.033(5)
N4 0.041(7) 0.030(5) 0.034(5) -0.008(4) -0.013(5) 0.012(5)
N5 0.094(9) 0.119(9) 0.028(6) 0.019(6) 0.006(6) 0.052(7)
N6 0.034(6) 0.020(5) 0.034(5) -0.005(4) 0.004(5) 0.003(4)
N7 0.023(7) 0.031(6) 0.032(5) -0.002(4) -0.002(4) -0.004(4)
N8 0.021(6) 0.025(5) 0.029(5) 0.002(4) -0.018(4) -0.009(5)
N9 0.038(7) 0.019(6) 0.051(6) -0.005(4) -0.006(4) 0.001(5)
N10 0.031(7) 0.038(6) 0.063(7) -0.004(5) -0.017(5) -0.007(6)
N11 0.023(8) 0.033(7) 0.065(6) -0.010(5) -0.007(5) 0.007(5)
N12 0.036(6) 0.010(5) 0.039(5) -0.003(4) -0.002(4) 0.003(5)
N13 0.035(6) 0.025(5) 0.025(5) -0.012(4) -0.001(4) 0.003(4)
N14 0.025(6) 0.023(5) 0.046(5) 0.000(5) -0.004(4) 0.002(4)
N15 0.033(6) 0.027(5) 0.046(6) 0.002(5) 0.009(5) -0.004(4)
N16 0.063(7) 0.019(6) 0.054(6) 0.001(5) 0.006(5) -0.011(4)
N17 0.119(9) 0.024(6) 0.047(6) -0.015(5) -0.002(6) -0.015(5)
N18 0.042(6) 0.030(5) 0.033(5) 0.003(5) -0.013(4) 0.001(4)
N19 0.029(7) 0.022(6) 0.031(5) -0.001(4) 0.004(4) 0.000(4)
N20 0.015(6) 0.038(6) 0.035(5) -0.008(4) 0.004(4) -0.001(5)
N21 0.022(6) 0.031(6) 0.055(6) 0.000(4) -0.001(4) -0.003(5)
N22 0.006(7) 0.042(6) 0.143(9) 0.002(6) -0.024(6) -0.008(6)
N23 0.053(8) 0.026(7) 0.080(7) -0.010(5) -0.017(6) 0.021(5)
N24 0.044(6) 0.011(5) 0.044(5) -0.004(4) 0.007(5) 0.002(4)
N25 0.046(6) 0.020(5) 0.026(5) -0.008(4) 0.001(4) 0.004(4)
N26 0.030(6) 0.013(5) 0.040(5) 0.005(4) 0.000(4) 0.005(4)
N27 0.045(6) 0.032(5) 0.020(5) 0.000(4) 0.007(4) -0.001(4)
N28 0.047(7) 0.028(5) 0.035(6) -0.007(4) -0.012(4) -0.009(5)
N30 0.031(6) 0.031(5) 0.029(5) 0.007(4) 0.001(4) 0.004(4)
N31 0.034(7) 0.027(5) 0.032(6) 0.003(4) -0.001(5) 0.002(4)
N32 0.038(7) 0.031(5) 0.044(6) -0.005(4) 0.008(5) 0.008(5)
N33 0.071(8) 0.090(8) 0.037(6) 0.022(5) 0.030(6) 0.026(6)
N34 0.020(7) 0.031(5) 0.047(6) -0.004(4) 0.010(6) -0.004(4)
N35 0.055(8) 0.129(9) 0.033(6) 0.029(6) 0.034(6) 0.027(6)
N36 0.019(6) 0.027(5) 0.031(5) 0.002(4) 0.007(5) -0.003(4)
N206 0.050(6) 0.029(6) 0.035(5) 0.001(5) 0.006(5) -0.011(5)
O1 0.094(6) 0.034(5) 0.063(5) -0.001(4) -0.006(4) -0.004(4)
O2 0.029(6) 0.126(7) 0.108(7) -0.065(6) -0.002(5) 0.004(5)
O3 0.077(6) 0.068(5) 0.044(5) -0.011(4) 0.002(4) -0.002(4)
O4 0.055(5) 0.029(4) 0.051(4) -0.009(3) -0.002(4) -0.008(4)
O5 0.094(8) 0.235(13) 0.107(8) 0.071(9) 0.004(6) -0.059(8)
O6 0.094(8) 0.156(9) 0.092(7) -0.034(6) -0.032(6) 0.082(7)
O7 0.042(6) 0.063(5) 0.076(6) 0.006(4) -0.020(4) 0.004(4)
O8 0.063(6) 0.059(5) 0.068(6) 0.002(4) 0.000(4) -0.004(4)
O10 0.106(7) 0.088(7) 0.079(7) -0.001(5) 0.018(6) 0.014(5)
O11 0.102(9) 0.167(11) 0.219(13) -0.021(9) 0.081(9) 0.040(8)
O12 0.20(2) 0.21(2) 0.139(17) -0.048(16) 0.015(14) -0.004(18)
O13 0.188(19) 0.089(13) 0.153(16) 0.021(11) 0.089(14) 0.046(12)
O14 0.125(16) 0.28(3) 0.164(18) 0.142(19) 0.002(13) 0.096(17)

loop_
_atom_type_symbol
_atom_type_description
_atom_type_scat_dispersion_real
_atom_type_scat_dispersion_imag
_atom_type_scat_source
C C 0.0181 0.0091 'International Tables Vol C Tables 4.2.6.8 and 6.1.1.4'
H H 0.0000 0.0000 'International Tables Vol C Tables 4.2.6.8 and 6.1.1.4'
N N 0.0311 0.0180 'International Tables Vol C Tables 4.2.6.8 and 6.1.1.4'
O O 0.0492 0.0322 'International Tables Vol C Tables 4.2.6.8 and 6.1.1.4'
S S 0.3331 0.5567 'International Tables Vol C Tables 4.2.6.8 and 6.1.1.4'
Co Co -2.3653 3.6143 'International Tables Vol C Tables 4.2.6.8 and 6.1.1.4'

loop_
_geom_angle_atom_site_label_1
_geom_angle_atom_site_label_2
_geom_angle_atom_site_label_3
_geom_angle
_geom_angle_site_symmetry_1
_geom_angle_site_symmetry_3
N13 Co1 N8 94.1(3) . .
N13 Co1 N6 93.1(3) . .
N8 Co1 N6 94.0(4) . .
N13 Co1 N9 90.6(3) . .
N8 Co1 N9 80.8(4) . .
N6 Co1 N9 173.8(3) . .
N13 Co1 N4 173.6(4) . .
N8 Co1 N4 89.9(3) . .
N6 Co1 N4 81.6(4) . .
N9 Co1 N4 95.0(4) . .
N13 Co1 N18 81.0(3) . .
N8 Co1 N18 174.1(4) . .
N6 Co1 N18 89.5(3) . .
N9 Co1 N18 95.9(3) . .
N4 Co1 N18 95.3(3) . .
N25 Co2 N19 93.4(3) . .
N25 Co2 N31 92.5(4) . .
N19 Co2 N31 93.0(3) . .
N25 Co2 N27 81.6(3) . .
N19 Co2 N27 174.3(3) . .
N31 Co2 N27 90.0(3) . .
N25 Co2 N32 173.7(4) . .
N19 Co2 N32 90.1(3) . .
N31 Co2 N32 82.1(4) . .
N27 Co2 N32 95.1(3) . .
N25 Co2 N24 89.7(3) . .
N19 Co2 N24 81.6(4) . .
N31 Co2 N24 174.3(3) . .
N27 Co2 N24 95.5(3) . .
N32 Co2 N24 95.9(4) . .
N26 Co3 N1 93.2(3) . .
N26 Co3 N7 93.8(3) . .
N1 Co3 N7 92.1(4) . .
N26 Co3 N2 174.7(4) . .
N1 Co3 N2 82.3(4) . .
N7 Co3 N2 89.3(3) . .
N26 Co3 N12 90.4(3) . .
N1 Co3 N12 173.2(3) . .
N7 Co3 N12 81.9(4) . .
N2 Co3 N12 94.3(3) . .
N26 Co3 N30 80.5(3) . .
N1 Co3 N30 90.4(3) . .
N7 Co3 N30 173.9(3) . .
N2 Co3 N30 96.6(3) . .
N12 Co3 N30 95.8(3) . .
N20 Co4 N14 92.5(3) . .
N20 Co4 N36 93.0(4) . .
N14 Co4 N36 93.0(3) . .
N20 Co4 N21 82.3(4) . .
N14 Co4 N21 90.2(3) . .
N36 Co4 N21 174.4(3) . .
N20 Co4 N15 173.9(4) . .
N14 Co4 N15 81.7(4) . .
N36 Co4 N15 89.3(3) . .
N21 Co4 N15 95.8(3) . .
N20 Co4 N34 90.2(3) . .
N14 Co4 N34 174.3(4) . .
N36 Co4 N34 81.9(4) . .
N21 Co4 N34 95.0(4) . .
N15 Co4 N34 95.8(3) . .
O14 S1 O12 79.9(14) . .
O14 S1 O13 80.0(13) . .
O12 S1 O13 159.6(12) . .
O14 S1 O10 123.3(9) . .
O12 S1 O10 95.9(9) . .
O13 S1 O10 92.5(8) . .
O14 S1 O11 124.9(10) . .
O12 S1 O11 92.6(10) . .
O13 S1 O11 101.5(9) . .
O10 S1 O11 111.7(7) . .
O5 S2 O6 111.5(7) . .
O5 S2 O7 110.8(5) . .
O6 S2 O7 111.0(5) . .
O5 S2 O8 110.5(6) . .
O6 S2 O8 108.5(5) . .
O7 S2 O8 104.3(4) . .
O1 S3 O3 111.6(4) . .
O1 S3 O2 111.5(5) . .
O3 S3 O2 110.4(4) . .
O1 S3 O4 107.4(4) . .
O3 S3 O4 109.3(4) . .
O2 S3 O4 106.3(4) . .
N13 C1 N14 111.3(8) . .
N13 C1 H1 124.4 . .
N14 C1 H1 124.4 . .
C3 C2 N13 107.5(8) . .
C3 C2 C8 141.2(10) . .
N13 C2 C8 110.8(9) . .
N14 C3 C2 107.5(8) . .
N14 C3 C4 110.5(9) . .
C2 C3 C4 141.9(10) . .
N15 C4 N16 126.5(9) . .
N15 C4 C3 113.3(9) . .
N16 C4 C3 120.3(10) . .
C103 C5 N16 111.9(12) . .
C103 C5 C102 52.0(11) . .
N16 C5 C102 112.7(11) . .
C103 C5 H5A 139.0 . .
N16 C5 H5A 109.1 . .
C102 C5 H5A 109.1 . .
C103 C5 H5B 60.2 . .
N16 C5 H5B 109.1 . .
C102 C5 H5B 109.1 . .
H5A C5 H5B 107.8 . .
N15 C7 C103 111.5(12) . .
N15 C7 C102 113.6(11) . .
C103 C7 C102 51.1(11) . .
N15 C7 H7A 108.8 . .
C103 C7 H7A 61.3 . .
C102 C7 H7A 108.8 . .
N15 C7 H7B 108.8 . .
C103 C7 H7B 139.6 . .
C102 C7 H7B 108.8 . .
H7A C7 H7B 107.7 . .
N18 C8 N17 125.8(9) . .
N18 C8 C2 113.1(10) . .
N17 C8 C2 121.1(10) . .
C10 C9 N18 110.8(8) . .
C10 C9 H9A 109.5 . .
N18 C9 H9A 109.5 . .
C10 C9 H9B 109.5 . .
N18 C9 H9B 109.5 . .
H9A C9 H9B 108.1 . .
C11 C10 C9 123.2(13) . .
C11 C10 H10A 106.5 . .
C9 C10 H10A 106.5 . .
C11 C10 H10B 106.5 . .
C9 C10 H10B 106.5 . .
H10A C10 H10B 106.5 . .
C10 C11 N17 111.5(10) . .
C10 C11 H11A 109.3 . .
N17 C11 H11A 109.3 . .
C10 C11 H11B 109.3 . .
N17 C11 H11B 109.3 . .
H11A C11 H11B 108.0 . .
N25 C12 N26 113.0(8) . .
N25 C12 H12 123.5 . .
N26 C12 H12 123.5 . .
N25 C13 C14 107.7(8) . .
N25 C13 C15 109.9(9) . .
C14 C13 C15 142.3(10) . .
N26 C14 C13 106.9(8) . .
N26 C14 C19 111.4(8) . .
C13 C14 C19 141.4(9) . .
N27 C15 N28 125.9(9) . .
N27 C15 C13 112.8(9) . .
N28 C15 C13 121.1(10) . .
N27 C16 C104 110.5(8) . .
N27 C16 H16A 109.5 . .
C104 C16 H16A 109.5 . .
N27 C16 H16B 109.5 . .
C104 C16 H16B 109.5 . .
H16A C16 H16B 108.1 . .
C104 C18 N28 109.8(9) . .
C104 C18 H18A 109.7 . .
N28 C18 H18A 109.7 . .
C104 C18 H18B 109.7 . .
N28 C18 H18B 109.7 . .
H18A C18 H18B 108.2 . .
N30 C19 N206 124.1(9) . .
N30 C19 C14 113.3(9) . .
N206 C19 C14 122.6(9) . .
N206 C20 C21 110.0(8) . .
N206 C20 H20A 109.7 . .
C21 C20 H20A 109.7 . .
N206 C20 H20B 109.7 . .
C21 C20 H20B 109.7 . .
H20A C20 H20B 108.2 . .
C20 C21 C22 113.3(8) . .
C20 C21 H21A 108.9 . .
C22 C21 H21A 108.9 . .
C20 C21 H21B 108.9 . .
C22 C21 H21B 108.9 . .
H21A C21 H21B 107.7 . .
N30 C22 C21 110.1(8) . .
N30 C22 H22A 109.6 . .
C21 C22 H22A 109.6 . .
N30 C22 H22B 109.6 . .
C21 C22 H22B 109.6 . .
H22A C22 H22B 108.2 . .
N2 C23 C24 111.9(8) . .
N2 C23 H23A 109.2 . .
C24 C23 H23A 109.2 . .
N2 C23 H23B 109.2 . .
C24 C23 H23B 109.2 . .
H23A C23 H23B 107.9 . .
C25 C24 C23 112.0(9) . .
C25 C24 H24A 109.2 . .
C23 C24 H24A 109.2 . .
C25 C24 H24B 109.2 . .
C23 C24 H24B 109.2 . .
H24A C24 H24B 107.9 . .
N3 C25 C24 107.0(9) . .
N3 C25 H25A 110.3 . .
C24 C25 H25A 110.3 . .
N3 C25 H25B 110.3 . .
C24 C25 H25B 110.3 . .
H25A C25 H25B 108.6 . .
N2 C26 N3 124.3(9) . .
N2 C26 C27 114.4(10) . .
N3 C26 C27 121.2(11) . .
N1 C27 C66 107.4(9) . 3_766
N1 C27 C26 110.2(10) . .
C66 C27 C26 142.3(11) 3_766 .
N36 C28 N1 112.3(9) 3_766 .
N36 C28 H28 123.9 3_766 .
N1 C28 H28 123.9 . .
N31 C29 C51 106.2(10) . 3_766
N31 C29 C30 112.4(11) . .
C51 C29 C30 141.4(10) 3_766 .
N33 C30 N32 123.2(11) . .
N33 C30 C29 123.3(11) . .
N32 C30 C29 113.5(10) . .
N33 C31 C32 108.9(10) . .
N33 C31 H31A 109.9 . .
C32 C31 H31A 109.9 . .
N33 C31 H31B 109.9 . .
C32 C31 H31B 109.9 . .
H31A C31 H31B 108.3 . .
C31 C32 C33 113.7(10) . .
C31 C32 H32A 108.8 . .
C33 C32 H32A 108.8 . .
C31 C32 H32B 108.8 . .
C33 C32 H32B 108.8 . .
H32A C32 H32B 107.7 . .
N32 C33 C32 111.0(8) . .
N32 C33 H33A 109.4 . .
C32 C33 H33A 109.4 . .
N32 C33 H33B 109.4 . .
C32 C33 H33B 109.4 . .
H33A C33 H33B 108.0 . .
N24 C34 N23 125.4(10) . .
N24 C34 C56 113.5(10) . .
N23 C34 C56 121.0(10) . .
C100 C35 N23 112.3(16) . .
C100 C35 C101 43.8(19) . .
N23 C35 C101 109.4(12) . .
C100 C35 H35A 109.1 . .
N23 C35 H35A 109.1 . .
C101 C35 H35A 139.7 . .
C100 C35 H35B 109.1 . .
N23 C35 H35B 109.1 . .
C101 C35 H35B 69.5 . .
H35A C35 H35B 107.9 . .
C101 C38 N24 113.1(13) . .
C101 C38 C100 43.1(12) . .
N24 C38 C100 110.8(12) . .
C101 C38 H38A 135.7 . .
N24 C38 H38A 109.5 . .
C100 C38 H38A 109.5 . .
C101 C38 H38B 68.6 . .
N24 C38 H38B 109.5 . .
C100 C38 H38B 109.5 . .
H38A C38 H38B 108.1 . .
N9 C39 C40 112.0(8) . .
N9 C39 H39A 109.2 . .
C40 C39 H39A 109.2 . .
N9 C39 H39B 109.2 . .
C40 C39 H39B 109.2 . .
H39A C39 H39B 107.9 . .
C41 C40 C39 110.7(10) . .
C41 C40 H40A 109.5 . .
C39 C40 H40A 109.5 . .
C41 C40 H40B 109.5 . .
C39 C40 H40B 109.5 . .
H40A C40 H40B 108.1 . .
N10 C41 C40 108.6(8) . .
N10 C41 H41A 110.0 . .
C40 C41 H41A 110.0 . .
N10 C41 H41B 110.0 . .
C40 C41 H41B 110.0 . .
H41A C41 H41B 108.4 . .
N9 C42 N10 124.5(10) . .
N9 C42 C48 114.7(9) . .
N10 C42 C48 120.3(10) . .
N12 C43 N11 124.9(9) . .
N12 C43 C47 112.4(11) . .
N11 C43 C47 122.7(10) . .
N11 C44 C45 109.7(9) . .
N11 C44 H44A 109.7 . .
C45 C44 H44A 109.7 . .
N11 C44 H44B 109.7 . .
C45 C44 H44B 109.7 . .
H44A C44 H44B 108.2 . .
C44 C45 C46 110.8(8) . .
C44 C45 H45A 109.5 . .
C46 C45 H45A 109.5 . .
C44 C45 H45B 109.5 . .
C46 C45 H45B 109.5 . .
H45A C45 H45B 108.1 . .
N12 C46 C45 111.4(7) . .
N12 C46 H46A 109.4 . .
C45 C46 H46A 109.4 . .
N12 C46 H46B 109.4 . .
C45 C46 H46B 109.4 . .
H46A C46 H46B 108.0 . .
N7 C47 C48 107.3(8) . .
N7 C47 C43 113.3(9) . .
C48 C47 C43 139.4(11) . .
N8 C48 C47 107.2(9) . .
N8 C48 C42 109.5(9) . .
C47 C48 C42 143.1(10) . .
N8 C49 N7 112.1(9) . .
N8 C49 H49 123.9 . .
N7 C49 H49 123.9 . .
N4 C50 N5 125.8(10) . .
N4 C50 C51 114.3(11) . .
N5 C50 C51 119.9(13) . .
N6 C51 C29 107.7(9) . 3_766
N6 C51 C50 111.4(11) . .
C29 C51 C50 140.6(12) 3_766 .
C53 C52 N5 112.2(11) . .
C53 C52 H52A 109.2 . .
N5 C52 H52A 109.2 . .
C53 C52 H52B 109.2 . .
N5 C52 H52B 109.2 . .
H52A C52 H52B 107.9 . .
C52 C53 C54 120.2(15) . .
C52 C53 H53A 107.3 . .
C54 C53 H53A 107.3 . .
C52 C53 H53B 107.3 . .
C54 C53 H53B 107.3 . .
H53A C53 H53B 106.9 . .
C53 C54 N4 113.7(10) . .
C53 C54 H54A 108.8 . .
N4 C54 H54A 108.8 . .
C53 C54 H54B 108.8 . .
N4 C54 H54B 108.8 . .
H54A C54 H54B 107.7 . .
C56 C55 N20 107.1(9) . .
C56 C55 C58 141.2(11) . .
N20 C55 C58 111.1(10) . .
C55 C56 N19 107.5(8) . .
C55 C56 C34 140.7(11) . .
N19 C56 C34 111.5(9) . .
N19 C57 N20 111.6(8) . .
N19 C57 H57 124.2 . .
N20 C57 H57 124.2 . .
N21 C58 N22 125.0(11) . .
N21 C58 C55 113.7(10) . .
N22 C58 C55 121.2(11) . .
C60 C59 N21 113.6(9) . .
C60 C59 H59A 108.8 . .
N21 C59 H59A 108.8 . .
C60 C59 H59B 108.8 . .
N21 C59 H59B 108.8 . .
H59A C59 H59B 107.7 . .
C61 C60 C59 119.0(11) . .
C61 C60 H60A 107.6 . .
C59 C60 H60A 107.6 . .
C61 C60 H60B 107.6 . .
C59 C60 H60B 107.6 . .
H60A C60 H60B 107.0 . .
C60 C61 N22 113.2(10) . .
C60 C61 H61A 108.9 . .
N22 C61 H61A 108.9 . .
C60 C61 H61B 108.9 . .
N22 C61 H61B 108.9 . .
H61A C61 H61B 107.7 . .
N34 C62 C106 111.6(9) . .
N34 C62 H62A 109.3 . .
C106 C62 H62A 109.3 . .
N34 C62 H62B 109.3 . .
C106 C62 H62B 109.3 . .
H62A C62 H62B 108.0 . .
C106 C64 N35 113.8(12) . .
C106 C64 H64A 108.8 . .
N35 C64 H64A 108.8 . .
C106 C64 H64B 108.8 . .
N35 C64 H64B 108.8 . .
H64A C64 H64B 107.7 . .
N34 C65 N35 126.4(11) . .
N34 C65 C66 113.2(10) . .
N35 C65 C66 120.4(11) . .
C27 C66 N36 106.7(9) 3_766 .
C27 C66 C65 142.0(10) 3_766 .
N36 C66 C65 111.0(10) . .
N31 C67 N6 111.4(9) 3_766 .
N31 C67 H67 124.3 3_766 .
N6 C67 H67 124.3 . .
C35 C100 C38 120(3) . .
C35 C100 H10X 107.2 . .
C38 C100 H10X 107.2 . .
C35 C100 H10Y 107.2 . .
C38 C100 H10Y 107.2 . .
H10X C100 H10Y 106.8 . .
C38 C101 C35 109(2) . .
C38 C101 H10E 109.9 . .
C35 C101 H10E 109.9 . .
C38 C101 H10F 109.9 . .
C35 C101 H10F 109.9 . .
H10E C101 H10F 108.3 . .
C7 C102 C5 105.4(18) . .
C7 C102 H10G 110.7 . .
C5 C102 H10G 110.7 . .
C7 C102 H10H 110.7 . .
C5 C102 H10H 110.7 . .
H10G C102 H10H 108.8 . .
C5 C103 C7 110(2) . .
C5 C103 H10I 109.6 . .
C7 C103 H10I 109.6 . .
C5 C103 H10J 109.6 . .
C7 C103 H10J 109.6 . .
H10I C103 H10J 108.1 . .
C18 C104 C16 111.7(10) . .
C18 C104 H10C 109.3 . .
C16 C104 H10C 109.3 . .
C18 C104 H10D 109.3 . .
C16 C104 H10D 109.3 . .
H10C C104 H10D 107.9 . .
C64 C106 C62 122.2(15) . .
C64 C106 H63A 106.8 . .
C62 C106 H63A 106.8 . .
C64 C106 H63B 106.8 . .
C62 C106 H63B 106.8 . .
H63A C106 H63B 106.6 . .
C28 N1 C27 106.7(8) . .
C28 N1 Co3 136.3(8) . .
C27 N1 Co3 116.4(7) . .
C26 N2 C23 117.7(8) . .
C26 N2 Co3 115.3(7) . .
C23 N2 Co3 125.6(7) . .
C26 N3 C25 123.5(9) . .
C26 N3 H706 108(5) . .
C25 N3 H706 128(5) . .
C50 N4 C54 118.6(9) . .
C50 N4 Co1 116.4(7) . .
C54 N4 Co1 124.8(8) . .
C50 N5 C52 118.0(11) . .
C67 N6 C51 106.7(9) . .
C67 N6 Co1 137.0(8) . .
C51 N6 Co1 116.1(7) . .
C49 N7 C47 106.4(8) . .
C49 N7 Co3 138.6(8) . .
C47 N7 Co3 114.7(6) . .
C49 N8 C48 107.1(8) . .
C49 N8 Co1 134.7(8) . .
C48 N8 Co1 118.0(7) . .
C42 N9 C39 119.7(9) . .
C42 N9 Co1 116.7(7) . .
C39 N9 Co1 123.6(6) . .
C42 N10 C41 119.4(8) . .
C42 N10 H705 108(10) . .
C41 N10 H705 124(10) . .
C43 N11 C44 121.2(8) . .
C43 N11 H704 110(10) . .
C44 N11 H704 127(10) . .
C43 N12 C46 118.8(8) . .
C43 N12 Co3 117.0(7) . .
C46 N12 Co3 123.7(6) . .
C1 N13 C2 107.0(8) . .
C1 N13 Co1 135.4(7) . .
C2 N13 Co1 117.4(6) . .
C1 N14 C3 106.7(8) . .
C1 N14 Co4 136.1(7) . .
C3 N14 Co4 116.7(7) . .
C4 N15 C7 117.9(8) . .
C4 N15 Co4 116.7(7) . .
C7 N15 Co4 124.0(7) . .
C4 N16 C5 117.8(9) . .
C8 N17 C11 119.5(9) . .
C8 N18 C9 118.9(8) . .
C8 N18 Co1 117.3(7) . .
C9 N18 Co1 123.6(6) . .
C57 N19 C56 106.9(8) . .
C57 N19 Co2 136.4(8) . .
C56 N19 Co2 116.3(7) . .
C57 N20 C55 106.9(8) . .
C57 N20 Co4 136.4(8) . .
C55 N20 Co4 116.6(7) . .
C58 N21 C59 119.4(8) . .
C58 N21 Co4 116.0(7) . .
C59 N21 Co4 124.1(7) . .
C58 N22 C61 119.1(9) . .
C34 N23 C35 120.3(9) . .
C34 N23 H701 119(10) . .
C35 N23 H701 121(10) . .
C34 N24 C38 117.7(9) . .
C34 N24 Co2 116.5(7) . .
C38 N24 Co2 124.7(7) . .
C12 N25 C13 105.8(8) . .
C12 N25 Co2 136.2(7) . .
C13 N25 Co2 117.6(6) . .
C12 N26 C14 106.6(8) . .
C12 N26 Co3 135.9(7) . .
C14 N26 Co3 117.3(6) . .
C15 N27 C16 118.1(8) . .
C15 N27 Co2 117.0(6) . .
C16 N27 Co2 124.0(6) . .
C15 N28 C18 119.3(8) . .
C15 N28 H703 120(10) . .
C18 N28 H703 115(10) . .
C19 N30 C22 119.8(8) . .
C19 N30 Co3 117.2(6) . .
C22 N30 Co3 122.5(6) . .
C67 N31 C29 108.1(9) 3_766 .
C67 N31 Co2 136.0(7) 3_766 .
C29 N31 Co2 115.6(9) . .
C30 N32 C33 118.5(9) . .
C30 N32 Co2 116.1(7) . .
C33 N32 Co2 125.0(7) . .
C30 N33 C31 123.1(10) . .
C65 N34 C62 118.7(9) . .
C65 N34 Co4 117.0(7) . .
C62 N34 Co4 124.1(7) . .
C65 N35 C64 117.9(10) . .
C28 N36 C66 106.8(8) 3_766 .
C28 N36 Co4 136.1(7) 3_766 .
C66 N36 Co4 116.8(8) . .
C19 N206 C20 122.0(8) . .
C19 N206 H702 122(10) . .
C20 N206 H702 115(10) . .
C701 N600 C601 125(2) . .
C701 N600 C600 120(2) . .
C601 N600 C600 115(2) . .
N600 C600 H60C 109.5 . .
N600 C600 H60D 109.5 . .
H60C C600 H60D 109.5 . .
N600 C600 H60E 109.5 . .
H60C C600 H60E 109.5 . .
H60D C600 H60E 109.5 . .
N600 C601 H60F 109.5 . .
N600 C601 H60G 109.5 . .
H60F C601 H60G 109.5 . .
N600 C601 H60H 109.5 . .
H60F C601 H60H 109.5 . .
H60G C601 H60H 109.5 . .
O300 C701 N600 124(2) . .
O300 C701 H730 118.0 . .
N600 C701 H730 118.0 . .
O109 O110 O111 176(4) . .
O114 O113 O112 122(3) . .
O517 O500 O506 74(5) . .
O517 O500 O503 73(5) . .
O506 O500 O503 56(3) . .
O517 O500 O507 122(6) . .
O506 O500 O507 57(3) . .
O503 O500 O507 100(4) . .
O511 O501 O510 129(8) . .
O511 O501 O506 77(7) . .
O510 O501 O506 144(3) . .
O511 O501 O503 126(8) . .
O510 O501 O503 103(3) . .
O506 O501 O503 50.3(16) . .
O518 O502 O509 38(5) . .
O518 O502 O512 93(6) . .
O509 O502 O512 59(4) . .
O506 O503 O500 54(3) . .
O506 O503 O517 57(2) . .
O500 O503 O517 37(2) . .
O506 O503 O512 134(4) . .
O500 O503 O512 81(4) . .
O517 O503 O512 96(3) . .
O506 O503 O501 62(2) . .
O500 O503 O501 116(4) . .
O517 O503 O501 105(3) . .
O512 O503 O501 159(4) . .
O506 O503 O508 84(2) . .
O500 O503 O508 75(3) . .
O517 O503 O508 38.9(15) . .
O512 O503 O508 97(3) . .
O501 O503 O508 98(2) . .
O514 O504 O505 120(10) . .
O504 O505 O514 24(5) . .
O500 O506 O503 70(3) . .
O500 O506 O517 42(3) . .
O503 O506 O517 68(2) . .
O500 O506 O501 137(4) . .
O503 O506 O501 67(2) . .
O517 O506 O501 117(2) . .
O500 O506 O511 168(5) . .
O503 O506 O511 100(4) . .
O517 O506 O511 140(4) . .
O501 O506 O511 33(3) . .
O500 O506 O507 79(3) . .
O503 O506 O507 124(3) . .
O517 O506 O507 115(3) . .
O501 O506 O507 127(2) . .
O511 O506 O507 104(4) . .
O506 O507 O500 43(2) . .
O517 O508 O503 57(2) . .
O518 O509 O502 50(8) . .
O518 O509 O512 114(10) . .
O502 O509 O512 72(5) . .
O518 O509 O514 151(10) . .
O502 O509 O514 159(9) . .
O512 O509 O514 91(7) . .
O501 O510 O511 21(3) . .
O501 O511 O506 70(7) . .
O501 O511 O510 30(5) . .
O506 O511 O510 97(5) . .
O509 O512 O502 49(4) . .
O509 O512 O503 95(6) . .
O502 O512 O503 128(5) . .
O509 O512 O518 22(4) . .
O502 O512 O518 31(3) . .
O503 O512 O518 103(5) . .
O504 O514 O509 101(10) . .
O504 O514 O505 36(7) . .
O509 O514 O505 124(9) . .
O500 O517 O508 149(6) . .
O500 O517 O506 64(4) . .
O508 O517 O506 115(3) . .
O500 O517 O503 70(4) . .
O508 O517 O503 85(3) . .
O506 O517 O503 54.2(17) . .
O509 O518 O502 93(10) . .
O509 O518 O512 44(8) . .
O502 O518 O512 57(4) . .

loop_
_geom_bond_atom_site_label_1
_geom_bond_atom_site_label_2
_geom_bond_distance
_geom_bond_site_symmetry_2
Co1 N13 1.882(7) .
Co1 N8 1.894(8) .
Co1 N6 1.903(8) .
Co1 N9 1.925(8) .
Co1 N4 1.932(8) .
Co1 N18 1.945(8) .
Co2 N25 1.881(8) .
Co2 N19 1.899(8) .
Co2 N31 1.911(9) .
Co2 N27 1.915(8) .
Co2 N32 1.922(8) .
Co2 N24 1.933(8) .
Co3 N26 1.876(8) .
Co3 N1 1.883(8) .
Co3 N7 1.901(8) .
Co3 N2 1.907(8) .
Co3 N12 1.922(8) .
Co3 N30 1.937(7) .
Co4 N20 1.885(8) .
Co4 N14 1.889(8) .
Co4 N36 1.890(8) .
Co4 N21 1.924(8) .
Co4 N15 1.925(8) .
Co4 N34 1.939(8) .
S1 O14 1.387(14) .
S1 O12 1.480(10) .
S1 O13 1.483(9) .
S1 O10 1.489(9) .
S1 O11 1.506(10) .
S2 O5 1.433(10) .
S2 O6 1.446(8) .
S2 O7 1.484(7) .
S2 O8 1.495(7) .
S3 O1 1.440(7) .
S3 O3 1.450(7) .
S3 O2 1.471(8) .
S3 O4 1.505(6) .
C1 N13 1.333(10) .
C1 N14 1.356(10) .
C1 H1 0.9500 .
C2 C3 1.386(12) .
C2 N13 1.388(11) .
C2 C8 1.479(13) .
C3 N14 1.382(10) .
C3 C4 1.483(13) .
C4 N15 1.304(11) .
C4 N16 1.350(11) .
C5 C103 1.44(3) .
C5 N16 1.475(12) .
C5 C102 1.53(2) .
C5 H5A 0.9900 .
C5 H5B 0.9900 .
C7 N15 1.478(12) .
C7 C103 1.51(2) .
C7 C102 1.52(2) .
C7 H7A 0.9900 .
C7 H7B 0.9900 .
C8 N18 1.306(11) .
C8 N17 1.331(12) .
C9 C10 1.456(15) .
C9 N18 1.466(11) .
C9 H9A 0.9900 .
C9 H9B 0.9900 .
C10 C11 1.334(16) .
C10 H10A 0.9900 .
C10 H10B 0.9900 .
C11 N17 1.459(12) .
C11 H11A 0.9900 .
C11 H11B 0.9900 .
C12 N25 1.321(10) .
C12 N26 1.334(10) .
C12 H12 0.9500 .
C13 N25 1.389(11) .
C13 C14 1.393(12) .
C13 C15 1.484(12) .
C14 N26 1.377(10) .
C14 C19 1.443(12) .
C15 N27 1.327(11) .
C15 N28 1.346(11) .
C16 N27 1.466(11) .
C16 C104 1.535(13) .
C16 H16A 0.9900 .
C16 H16B 0.9900 .
C18 C104 1.448(13) .
C18 N28 1.477(11) .
C18 H18A 0.9900 .
C18 H18B 0.9900 .
C19 N30 1.302(10) .
C19 N206 1.347(11) .
C20 N206 1.466(12) .
C20 C21 1.483(12) .
C20 H20A 0.9900 .
C20 H20B 0.9900 .
C21 C22 1.503(12) .
C21 H21A 0.9900 .
C21 H21B 0.9900 .
C22 N30 1.469(11) .
C22 H22A 0.9900 .
C22 H22B 0.9900 .
C23 N2 1.460(11) .
C23 C24 1.518(13) .
C23 H23A 0.9900 .
C23 H23B 0.9900 .
C24 C25 1.494(13) .
C24 H24A 0.9900 .
C24 H24B 0.9900 .
C25 N3 1.459(13) .
C25 H25A 0.9900 .
C25 H25B 0.9900 .
C26 N2 1.314(12) .
C26 N3 1.349(12) .
C26 C27 1.458(13) .
C27 N1 1.377(11) .
C27 C66 1.386(13) 3_766
C28 N36 1.321(10) 3_766
C28 N1 1.324(10) .
C28 H28 0.9500 .
C29 N31 1.383(11) .
C29 C51 1.389(13) 3_766
C29 C30 1.453(15) .
C30 N33 1.330(12) .
C30 N32 1.343(12) .
C31 N33 1.457(13) .
C31 C32 1.460(14) .
C31 H31A 0.9900 .
C31 H31B 0.9900 .
C32 C33 1.494(13) .
C32 H32A 0.9900 .
C32 H32B 0.9900 .
C33 N32 1.465(11) .
C33 H33A 0.9900 .
C33 H33B 0.9900 .
C34 N24 1.314(11) .
C34 N23 1.338(13) .
C34 C56 1.468(13) .
C35 C100 1.27(2) .
C35 N23 1.462(13) .
C35 C101 1.57(3) .
C35 H35A 0.9900 .
C35 H35B 0.9900 .
C38 C101 1.43(3) .
C38 N24 1.467(11) .
C38 C100 1.54(4) .
C38 H38A 0.9900 .
C38 H38B 0.9900 .
C39 N9 1.470(11) .
C39 C40 1.507(13) .
C39 H39A 0.9900 .
C39 H39B 0.9900 .
C40 C41 1.497(13) .
C40 H40A 0.9900 .
C40 H40B 0.9900 .
C41 N10 1.462(12) .
C41 H41A 0.9900 .
C41 H41B 0.9900 .
C42 N9 1.307(11) .
C42 N10 1.348(12) .
C42 C48 1.465(13) .
C43 N12 1.318(11) .
C43 N11 1.330(12) .
C43 C47 1.449(13) .
C44 N11 1.483(12) .
C44 C45 1.500(12) .
C44 H44A 0.9900 .
C44 H44B 0.9900 .
C45 C46 1.507(12) .
C45 H45A 0.9900 .
C45 H45B 0.9900 .
C46 N12 1.460(10) .
C46 H46A 0.9900 .
C46 H46B 0.9900 .
C47 N7 1.380(11) .
C47 C48 1.401(12) .
C48 N8 1.377(11) .
C49 N8 1.327(10) .
C49 N7 1.344(10) .
C49 H49 0.9500 .
C50 N4 1.303(12) .
C50 N5 1.343(13) .
C50 C51 1.466(14) .
C51 N6 1.376(11) .
C51 C29 1.389(13) 3_766
C52 C53 1.387(17) .
C52 N5 1.487(13) .
C52 H52A 0.9900 .
C52 H52B 0.9900 .
C53 C54 1.403(16) .
C53 H53A 0.9900 .
C53 H53B 0.9900 .
C54 N4 1.467(11) .
C54 H54A 0.9900 .
C54 H54B 0.9900 .
C55 C56 1.377(13) .
C55 N20 1.386(11) .
C55 C58 1.471(14) .
C56 N19 1.380(11) .
C57 N19 1.329(10) .
C57 N20 1.331(10) .
C57 H57 0.9500 .
C58 N21 1.328(12) .
C58 N22 1.330(12) .
C59 C60 1.459(14) .
C59 N21 1.465(11) .
C59 H59A 0.9900 .
C59 H59B 0.9900 .
C60 C61 1.391(15) .
C60 H60A 0.9900 .
C60 H60B 0.9900 .
C61 N22 1.463(13) .
C61 H61A 0.9900 .
C61 H61B 0.9900 .
C62 N34 1.462(11) .
C62 C106 1.466(16) .
C62 H62A 0.9900 .
C62 H62B 0.9900 .
C64 C106 1.317(16) .
C64 N35 1.467(14) .
C64 H64A 0.9900 .
C64 H64B 0.9900 .
C65 N34 1.311(11) .
C65 N35 1.329(12) .
C65 C66 1.495(15) .
C66 C27 1.386(13) 3_766
C66 N36 1.386(11) .
C67 N31 1.313(11) 3_766
C67 N6 1.341(10) .
C67 H67 0.9500 .
C100 H10X 0.9900 .
C100 H10Y 0.9900 .
C101 H10E 0.9900 .
C101 H10F 0.9900 .
C102 H10G 0.9900 .
C102 H10H 0.9900 .
C103 H10I 0.9900 .
C103 H10J 0.9900 .
C104 H10C 0.9900 .
C104 H10D 0.9900 .
C106 H63A 0.9900 .
C106 H63B 0.9900 .
N3 H706 0.85(6) .
N10 H705 0.86(9) .
N11 H704 0.83(17) .
N23 H701 0.86(9) .
N28 H703 0.96(7) .
N31 C67 1.313(11) 3_766
N36 C28 1.321(10) 3_766
N206 H702 0.90(9) .
N600 C701 1.25(2) .
N600 C601 1.38(2) .
N600 C600 1.42(3) .
O300 C701 1.23(2) .
C600 H60C 0.9800 .
C600 H60D 0.9800 .
C600 H60E 0.9800 .
C601 H60F 0.9800 .
C601 H60G 0.9800 .
C601 H60H 0.9800 .
C701 H730 0.9500 .
O100 O101 1.22(4) .
O103 O104 0.84(6) .
O109 O110 1.17(5) .
O110 O111 1.48(5) .
O112 O113 1.61(4) .
O113 O114 1.51(3) .
O115 O116 0.75(2) .
O119 O120 0.93(3) .
O500 O517 0.91(5) .
O500 O506 1.23(6) .
O500 O503 1.42(6) .
O500 O507 1.77(6) .
O501 O511 0.83(9) .
O501 O510 1.17(3) .
O501 O506 1.44(3) .
O501 O503 1.51(4) .
O502 O518 0.82(6) .
O502 O509 1.08(7) .
O502 O512 1.35(6) .
O503 O506 1.26(3) .
O503 O517 1.44(4) .
O503 O512 1.45(6) .
O503 O508 1.72(4) .
O504 O514 0.78(12) .
O504 O505 1.11(5) .
O505 O514 1.65(12) .
O506 O517 1.30(3) .
O506 O511 1.50(9) .
O506 O507 1.51(3) .
O508 O517 1.08(3) .
O509 O518 0.67(9) .
O509 O512 1.22(7) .
O509 O514 1.52(11) .
O510 O511 1.81(10) .
O512 O518 1.62(9) .
